data_7056160
loop_
_publ_author_name
'Bartalucci, Niccol\`o'
'Bortoluzzi, Marco'
'Marchetti, Fabio'
'Pampaloni, Guido'
'Schoch, Silvia'
'Zacchini, Stefano'

_publ_section_title
;
 Unusual activation pathways of amines in the reactions with molybdenum
 pentachloride
;
_journal_name_full 'New J. Chem.'
_journal_paper_doi 10.1039/C6NJ03992H
_journal_year 2017
_chemical_formula_sum 'C12 H32 Cl9.6 Mo2 N2 O0.4'
_chemical_formula_weight 742.99
_space_group_crystal_system orthorhombic
_space_group_IT_number 61
_space_group_name_Hall '-P 2ac 2ab'
_space_group_name_H-M_alt 'P b c a'
_symmetry_space_group_name_Hall '-P 2ac 2ab'
_symmetry_space_group_name_H-M 'P b c a'
_atom_sites_solution_hydrogens mixed
_audit_creation_method SHELXL-2014/7
_audit_update_record
;
2017-04-30 deposited with the CCDC.
2017-05-03 downloaded from the CCDC.
;
_cell_angle_alpha 90
_cell_angle_beta 90
_cell_angle_gamma 90
_cell_formula_units_Z 4
_cell_length_a 13.8611(7)
_cell_length_b 13.6266(7)
_cell_length_c 14.1240(6)
_cell_measurement_reflns_used 9971
_cell_measurement_temperature 100(2)
_cell_measurement_theta_max 29.2245
_cell_measurement_theta_min 2.5435
_cell_volume 2667.7(2)
_computing_cell_refinement 'APEX3 (Bruker AXS, 2015)'
_computing_data_collection 'APEX3 (Bruker AXS, 2015)'
_computing_data_reduction 'SAINT (Bruker AXS, 2015)'
_computing_molecular_graphics 'ORTEPIII (Johnson, 1996)'
_computing_publication_material 'XCIF 2014/2 (Bruker AXS, 2014)'
_computing_structure_refinement 'SHELXL-2014/7 (Sheldrick, 2014)'
_computing_structure_solution 'SHELXT (Sheldrick, 2015)'
_diffrn_ambient_temperature 100(2)
_diffrn_measured_fraction_theta_full 0.993
_diffrn_measured_fraction_theta_max 0.994
_diffrn_measurement_device_type 'CCD area detector'
_diffrn_measurement_method 'phi and omega scans'
_diffrn_radiation_monochromator graphite
_diffrn_radiation_source 'fine-focus sealed tube'
_diffrn_radiation_type MoK\a
_diffrn_radiation_wavelength 0.71073
_diffrn_reflns_av_R_equivalents 0.0282
_diffrn_reflns_av_unetI/netI 0.0155
_diffrn_reflns_Laue_measured_fraction_full 0.993
_diffrn_reflns_Laue_measured_fraction_max 0.994
_diffrn_reflns_limit_h_max 17
_diffrn_reflns_limit_h_min -17
_diffrn_reflns_limit_k_max 17
_diffrn_reflns_limit_k_min -17
_diffrn_reflns_limit_l_max 17
_diffrn_reflns_limit_l_min -18
_diffrn_reflns_number 30112
_diffrn_reflns_point_group_measured_fraction_full 0.993
_diffrn_reflns_point_group_measured_fraction_max 0.994
_diffrn_reflns_theta_full 25.242
_diffrn_reflns_theta_max 27.000
_diffrn_reflns_theta_min 2.544
_exptl_absorpt_coefficient_mu 1.907
_exptl_absorpt_correction_T_max 0.7461
_exptl_absorpt_correction_T_min 0.6743
_exptl_absorpt_correction_type empirical
_exptl_absorpt_process_details
; 
 Data were corrected for Lorentz polarization and absorption
 effects (empirical absorption correction SADABS).
 R(int) =  0.1504 (selected reflections only, before parameter refinement)
 R(int) =  0.0494 (selected reflections only, after parameter refinement)
;
_exptl_crystal_colour dark-brown
_exptl_crystal_density_diffrn 1.850
_exptl_crystal_description prism
_exptl_crystal_F_000 1474
_exptl_crystal_size_max 0.180
_exptl_crystal_size_mid 0.160
_exptl_crystal_size_min 0.130
_refine_diff_density_max 2.147
_refine_diff_density_min -2.430
_refine_diff_density_rms 0.253
_refine_ls_extinction_method none
_refine_ls_goodness_of_fit_ref 1.212
_refine_ls_hydrogen_treatment constr
_refine_ls_matrix_type full
_refine_ls_number_parameters 124
_refine_ls_number_reflns 2888
_refine_ls_number_restraints 0
_refine_ls_restrained_S_all 1.212
_refine_ls_R_factor_all 0.0813
_refine_ls_R_factor_gt 0.0803
_refine_ls_shift/su_max 0.000
_refine_ls_shift/su_mean 0.000
_refine_ls_structure_factor_coef Fsqd
_refine_ls_weighting_details 'w=1/[\s^2^(Fo^2^)+99.2501P] where P=(Fo^2^+2Fc^2^)/3'
_refine_ls_weighting_scheme calc
_refine_ls_wR_factor_gt 0.1909
_refine_ls_wR_factor_ref 0.1913
_reflns_Friedel_coverage 0.000
_reflns_number_gt 2770
_reflns_number_total 2888
_reflns_threshold_expression 'I > 2\s(I)'
_cod_data_source_file c6nj03992h3.cif
_cod_data_source_block 7
_cod_original_formula_sum 'C12 H32 Cl9.60 Mo2 N2 O0.40'
_cod_database_code 7056160
_shelx_shelxl_version_number 2014/7
_shelx_space_group_comment
;
The symmetry employed for this shelxl refinement is uniquely defined
by the following loop, which should always be used as a source of
symmetry information in preference to the above space-group names.
They are only intended as comments.
;
_shelx_estimated_absorpt_t_min 0.725
_shelx_estimated_absorpt_t_max 0.790

loop_
_space_group_symop_operation_xyz
'x, y, z'
'-x+1/2, -y, z+1/2'
'-x, y+1/2, -z+1/2'
'x+1/2, -y+1/2, -z'
'-x, -y, -z'
'x-1/2, y, -z-1/2'
'x, -y-1/2, z-1/2'
'-x-1/2, y-1/2, z'

loop_
_atom_site_label
_atom_site_type_symbol
_atom_site_fract_x
_atom_site_fract_y
_atom_site_fract_z
_atom_site_U_iso_or_equiv
_atom_site_adp_type
_atom_site_occupancy
_atom_site_site_symmetry_order
_atom_site_calc_flag
_atom_site_refinement_flags_posn
_atom_site_refinement_flags_adp
_atom_site_refinement_flags_occupancy
_atom_site_disorder_assembly
_atom_site_disorder_group
Mo1 Mo 0.99553(9) 0.86680(9) 0.04057(9) 0.0160(3) Uani 0.8 1 d . . P A .
Cl1 Cl 0.97864(17) 0.8038(2) 0.19162(17) 0.0253(5) Uani 1 1 d . . . . .
Cl2 Cl 1.16221(16) 0.87492(19) 0.05861(17) 0.0242(5) Uani 1 1 d . . . . .
Cl3 Cl 1.0019(3) 0.7217(2) -0.0321(3) 0.0352(7) Uani 0.8 1 d . . P A 1
Cl4 Cl 0.82810(16) 0.88077(19) 0.02335(16) 0.0214(5) Uani 1 1 d . . . . .
Cl5 Cl 0.98994(16) 1.04214(17) 0.11006(16) 0.0190(5) Uani 1 1 d . . . . .
N1 N 0.7438(6) 0.9269(6) 0.8107(5) 0.0186(16) Uani 1 1 d . . . . .
H1 H 0.7822 0.9485 0.8585 0.022 Uiso 1 1 d R U . . .
C1 C 0.7831(7) 0.8284(7) 0.7824(7) 0.0203(19) Uani 1 1 d . . . . .
H1A H 0.7801 0.7837 0.8375 0.024 Uiso 1 1 calc R U . . .
H1B H 0.8518 0.8359 0.7645 0.024 Uiso 1 1 calc R U . . .
C2 C 0.7291(8) 0.7825(8) 0.7008(7) 0.028(2) Uani 1 1 d . . . . .
H2A H 0.7588 0.7194 0.6847 0.042 Uiso 1 1 calc R U . . .
H2B H 0.7319 0.8263 0.6458 0.042 Uiso 1 1 calc R U . . .
H2C H 0.6617 0.7721 0.7190 0.042 Uiso 1 1 calc R U . . .
C3 C 0.7468(7) 1.0018(7) 0.7318(6) 0.0212(19) Uani 1 1 d . . . . .
H3A H 0.7273 1.0665 0.7574 0.025 Uiso 1 1 calc R U . . .
H3B H 0.6994 0.9831 0.6826 0.025 Uiso 1 1 calc R U . . .
C4 C 0.8458(7) 1.0110(8) 0.6868(7) 0.025(2) Uani 1 1 d . . . . .
H4A H 0.8470 1.0686 0.6452 0.038 Uiso 1 1 calc R U . . .
H4B H 0.8596 0.9519 0.6496 0.038 Uiso 1 1 calc R U . . .
H4C H 0.8946 1.0185 0.7365 0.038 Uiso 1 1 calc R U . . .
C5 C 0.6425(7) 0.9157(8) 0.8516(7) 0.022(2) Uani 1 1 d . . . . .
H5A H 0.5977 0.8966 0.8002 0.026 Uiso 1 1 calc R U . . .
H5B H 0.6429 0.8621 0.8990 0.026 Uiso 1 1 calc R U . . .
C6 C 0.6057(8) 1.0076(8) 0.8977(8) 0.029(2) Uani 1 1 d . . . . .
H6A H 0.5425 0.9948 0.9263 0.044 Uiso 1 1 calc R U . . .
H6B H 0.5994 1.0594 0.8500 0.044 Uiso 1 1 calc R U . . .
H6C H 0.6510 1.0286 0.9469 0.044 Uiso 1 1 calc R U . . .
Mo2 Mo 0.9946(4) 0.8320(4) 0.0262(4) 0.0160(3) Uani 0.2 1 d . . P A .
O3 O 1.0019(3) 0.7217(2) -0.0321(3) 0.0352(7) Uani 0.2 1 d . . P A 2

loop_
_atom_site_aniso_label
_atom_site_aniso_U_11
_atom_site_aniso_U_22
_atom_site_aniso_U_33
_atom_site_aniso_U_23
_atom_site_aniso_U_13
_atom_site_aniso_U_12
Mo1 0.0142(4) 0.0126(6) 0.0210(6) 0.0059(5) -0.0015(4) -0.0021(5)
Cl1 0.0223(11) 0.0330(13) 0.0206(11) 0.0074(10) -0.0028(9) -0.0018(10)
Cl2 0.0153(10) 0.0326(13) 0.0247(11) -0.0007(10) -0.0020(9) 0.0014(9)
Cl3 0.0443(18) 0.0237(15) 0.0376(17) -0.0063(13) -0.0067(14) -0.0003(13)
Cl4 0.0158(10) 0.0324(13) 0.0161(10) 0.0049(9) 0.0001(8) -0.0025(9)
Cl5 0.0175(10) 0.0232(11) 0.0162(10) -0.0009(9) 0.0015(8) -0.0015(8)
N1 0.012(3) 0.029(4) 0.015(3) 0.001(3) -0.002(3) 0.000(3)
C1 0.020(4) 0.024(5) 0.017(4) 0.001(4) -0.001(4) 0.005(4)
C2 0.029(5) 0.029(5) 0.027(5) -0.006(4) 0.001(4) -0.003(4)
C3 0.020(4) 0.024(5) 0.020(4) 0.002(4) 0.000(4) 0.001(4)
C4 0.019(5) 0.032(5) 0.024(5) 0.006(4) 0.001(4) -0.001(4)
C5 0.021(5) 0.028(5) 0.016(4) 0.002(4) 0.005(4) -0.002(4)
C6 0.022(5) 0.034(6) 0.031(5) -0.003(5) 0.002(4) 0.004(4)
Mo2 0.0142(4) 0.0126(6) 0.0210(6) 0.0059(5) -0.0015(4) -0.0021(5)
O3 0.0443(18) 0.0237(15) 0.0376(17) -0.0063(13) -0.0067(14) -0.0003(13)

loop_
_atom_type_symbol
_atom_type_description
_atom_type_scat_dispersion_real
_atom_type_scat_dispersion_imag
_atom_type_scat_source
C C 0.0033 0.0016 'International Tables Vol C Tables 4.2.6.8 and 6.1.1.4'
H H 0.0000 0.0000 'International Tables Vol C Tables 4.2.6.8 and 6.1.1.4'
N N 0.0061 0.0033 'International Tables Vol C Tables 4.2.6.8 and 6.1.1.4'
Cl Cl 0.1484 0.1585 'International Tables Vol C Tables 4.2.6.8 and 6.1.1.4'
Mo Mo -1.6832 0.6857 'International Tables Vol C Tables 4.2.6.8 and 6.1.1.4'
O O 0.0106 0.0060 'International Tables Vol C Tables 4.2.6.8 and 6.1.1.4'

loop_
_geom_angle_atom_site_label_1
_geom_angle_atom_site_label_2
_geom_angle_atom_site_label_3
_geom_angle
_geom_angle_site_symmetry_1
_geom_angle_site_symmetry_3
Mo2 Mo1 O3 5.6(7) . .
Mo2 Mo1 Cl3 5.6(7) . .
Mo2 Mo1 Cl1 91.2(7) . .
O3 Mo1 Cl1 95.69(12) . .
Cl3 Mo1 Cl1 95.69(12) . .
Mo2 Mo1 Cl2 96.5(8) . .
O3 Mo1 Cl2 93.06(12) . .
Cl3 Mo1 Cl2 93.06(12) . .
Cl1 Mo1 Cl2 90.99(10) . .
Mo2 Mo1 Cl4 90.5(8) . .
O3 Mo1 Cl4 93.64(12) . .
Cl3 Mo1 Cl4 93.64(12) . .
Cl1 Mo1 Cl4 91.47(9) . .
Cl2 Mo1 Cl4 172.61(11) . .
Mo2 Mo1 Cl5 97.1(8) . 5_775
O3 Mo1 Cl5 92.63(11) . 5_775
Cl3 Mo1 Cl5 92.63(11) . 5_775
Cl1 Mo1 Cl5 171.63(10) . 5_775
Cl2 Mo1 Cl5 89.40(9) . 5_775
Cl4 Mo1 Cl5 87.16(8) . 5_775
Mo2 Mo1 Cl5 176.7(8) . .
O3 Mo1 Cl5 174.89(12) . .
Cl3 Mo1 Cl5 174.89(12) . .
Cl1 Mo1 Cl5 89.42(9) . .
Cl2 Mo1 Cl5 86.80(9) . .
Cl4 Mo1 Cl5 86.25(9) . .
Cl5 Mo1 Cl5 82.25(8) 5_775 .
Mo1 Cl1 Mo2 12.52(12) . .
Mo1 Cl2 Mo2 12.12(12) . .
Mo2 Cl3 Mo1 1.7(2) . .
Mo1 Cl4 Mo2 12.40(12) . .
Mo1 Cl5 Mo1 97.75(8) 5_775 .
Mo1 Cl5 Mo2 11.41(12) 5_775 5_775
Mo1 Cl5 Mo2 109.14(15) . 5_775
C1 N1 C3 113.4(7) . .
C1 N1 C5 110.1(8) . .
C3 N1 C5 111.8(7) . .
C1 N1 H1 106.0 . .
C3 N1 H1 108.3 . .
C5 N1 H1 106.8 . .
N1 C1 C2 113.2(8) . .
N1 C1 H1A 108.9 . .
C2 C1 H1A 108.9 . .
N1 C1 H1B 108.9 . .
C2 C1 H1B 108.9 . .
H1A C1 H1B 107.7 . .
C1 C2 H2A 109.5 . .
C1 C2 H2B 109.5 . .
H2A C2 H2B 109.5 . .
C1 C2 H2C 109.5 . .
H2A C2 H2C 109.5 . .
H2B C2 H2C 109.5 . .
N1 C3 C4 112.9(8) . .
N1 C3 H3A 109.0 . .
C4 C3 H3A 109.0 . .
N1 C3 H3B 109.0 . .
C4 C3 H3B 109.0 . .
H3A C3 H3B 107.8 . .
C3 C4 H4A 109.5 . .
C3 C4 H4B 109.5 . .
H4A C4 H4B 109.5 . .
C3 C4 H4C 109.5 . .
H4A C4 H4C 109.5 . .
H4B C4 H4C 109.5 . .
C6 C5 N1 113.1(8) . .
C6 C5 H5A 108.9 . .
N1 C5 H5A 108.9 . .
C6 C5 H5B 108.9 . .
N1 C5 H5B 108.9 . .
H5A C5 H5B 107.8 . .
C5 C6 H6A 109.5 . .
C5 C6 H6B 109.5 . .
H6A C6 H6B 109.5 . .
C5 C6 H6C 109.5 . .
H6A C6 H6C 109.5 . .
H6B C6 H6C 109.5 . .
Mo1 Mo2 O3 172.7(10) . .
Mo1 Mo2 Cl3 172.7(10) . .
Mo1 Mo2 Cl1 76.3(7) . .
O3 Mo2 Cl1 109.5(3) . .
Cl3 Mo2 Cl1 109.5(3) . .
Mo1 Mo2 Cl4 77.1(7) . .
O3 Mo2 Cl4 106.9(3) . .
Cl3 Mo2 Cl4 106.9(3) . .
Cl1 Mo2 Cl4 88.4(2) . .
Mo1 Mo2 Cl2 71.4(7) . .
O3 Mo2 Cl2 104.1(3) . .
Cl3 Mo2 Cl2 104.1(3) . .
Cl1 Mo2 Cl2 86.7(2) . .
Cl4 Mo2 Cl2 148.5(3) . .
Mo1 Mo2 Cl5 71.5(7) . 5_775
O3 Mo2 Cl5 102.7(3) . 5_775
Cl3 Mo2 Cl5 102.7(3) . 5_775
Cl1 Mo2 Cl5 147.8(3) . 5_775
Cl4 Mo2 Cl5 83.35(19) . 5_775
Cl2 Mo2 Cl5 84.37(19) . 5_775
Mo2 O3 Mo1 1.7(2) . .

loop_
_geom_bond_atom_site_label_1
_geom_bond_atom_site_label_2
_geom_bond_distance
_geom_bond_site_symmetry_2
Mo1 Mo2 0.516(5) .
Mo1 O3 2.229(3) .
Mo1 Cl3 2.229(3) .
Mo1 Cl1 2.312(3) .
Mo1 Cl2 2.327(3) .
Mo1 Cl4 2.341(3) .
Mo1 Cl5 2.471(3) 5_775
Mo1 Cl5 2.584(3) .
Cl1 Mo2 2.379(6) .
Cl2 Mo2 2.439(6) .
Cl3 Mo2 1.717(6) .
Cl4 Mo2 2.401(6) .
Cl5 Mo1 2.471(3) 5_775
Cl5 Mo2 2.586(6) 5_775
N1 C1 1.503(12) .
N1 C3 1.511(12) .
N1 C5 1.527(12) .
N1 H1 0.9081 .
C1 C2 1.509(13) .
C1 H1A 0.9900 .
C1 H1B 0.9900 .
C2 H2A 0.9800 .
C2 H2B 0.9800 .
C2 H2C 0.9800 .
C3 C4 1.518(13) .
C3 H3A 0.9900 .
C3 H3B 0.9900 .
C4 H4A 0.9800 .
C4 H4B 0.9800 .
C4 H4C 0.9800 .
C5 C6 1.501(14) .
C5 H5A 0.9900 .
C5 H5B 0.9900 .
C6 H6A 0.9800 .
C6 H6B 0.9800 .
C6 H6C 0.9800 .
Mo2 O3 1.717(6) .
Mo2 Cl5 2.586(6) 5_775

loop_
_geom_hbond_atom_site_label_D
_geom_hbond_atom_site_label_H
_geom_hbond_atom_site_label_A
_geom_hbond_distance_DH
_geom_hbond_distance_HA
_geom_hbond_distance_DA
_geom_hbond_angle_DHA
_geom_hbond_site_symmetry_A
N1 H1 Cl2 0.91 2.78 3.520(9) 138.9 5_776
N1 H1 Cl4 0.91 2.58 3.283(8) 134.3 1_556
C1 H1B Cl1 0.99 2.79 3.498(10) 129.1 7_576
C2 H2A Cl4 0.98 2.83 3.622(11) 138.9 7_576
C3 H3B Cl4 0.99 2.94 3.508(10) 117.4 2_675
C3 H3B Cl5 0.99 2.84 3.753(10) 153.8 2_675
C4 H4C Cl5 0.98 2.82 3.734(10) 155.8 5_776
C5 H5B Cl3 0.99 2.94 3.715(10) 135.6 4_466
C6 H6C Cl2 0.98 2.90 3.646(11) 133.3 5_776
